data_4076409
loop_
_publ_author_name
'Lu, Di'
'Coote, Michelle L.'
'Ho, Junming'
'Kilah, Nathan L.'
'Lin, Ching-Yeh'
'Salem, Geoff'
'Weir, Michelle L.'
'Willis, Anthony C.'
'Wild, S. Bruce'
'Dilda, Pierre J.'

_publ_section_title
;
 Resolution and Improved Synthesis of (+-)-Arsenicin A: A Natural
 Adamantane-Type Tetraarsenical Possessing Strong Anti-Acute Promelocytic
 Leukemia Cell Line Activity
;
_journal_issue 5
_journal_name_full Organometallics
_journal_page_first 1808
_journal_paper_doi 10.1021/om201180d
_journal_volume 31
_journal_year 2012
_chemical_compound_source local
_chemical_formula_moiety 'C3 H6 As4 I6'
_chemical_formula_sum 'C3 H6 As4 I6'
_chemical_formula_weight 1103.20
_space_group_IT_number 14
_symmetry_cell_setting monoclinic
_symmetry_space_group_name_Hall '-P 2ybc'
_symmetry_space_group_name_H-M 'P 1 21/c 1'
_atom_sites_solution_hydrogens geom
_atom_sites_solution_primary direct
_audit_creation_date 10-06-24
_audit_creation_method CRYSTALS_ver_12.87
_audit_update_record
;
2010-06-25 - Report on C3 H6 As4 I6
             by Anthony C. Willis
             for   Di Lu and S. Bruce Wild and Geoff Salem

2010-06-25 - passes checkcif tests with minor warnings

;
_cell_angle_alpha 90
_cell_angle_beta 94.8205(13)
_cell_angle_gamma 90
_cell_formula_units_Z 4
_cell_length_a 9.3774(2)
_cell_length_b 19.0852(3)
_cell_length_c 10.0191(2)
_cell_measurement_reflns_used 89976
_cell_measurement_temperature 200
_cell_measurement_theta_max 27.5
_cell_measurement_theta_min 2.6
_cell_volume 1786.77(6)
_computing_cell_refinement 'DENZO/SCALEPACK (Otwinowski & Minor, 1997)'
_computing_data_collection 'COLLECT (Nonius, 2001).'
_computing_data_reduction 'DENZO/SCALEPACK (Otwinowski & Minor, 1997)'
_computing_molecular_graphics
; 
ORTEP-II (Johnson 1976) in teXsan (MSC, 1992-1997)
;
_computing_publication_material 'CRYSTALS (Betteridge et al., 2003)'
_computing_structure_refinement 'CRYSTALS (Betteridge et al., 2003)'
_computing_structure_solution 'SIR92 (Altomare et al., 1994)'
_diffrn_ambient_temperature 200
_diffrn_measured_fraction_theta_full 0.997
_diffrn_measured_fraction_theta_max 0.997
_diffrn_measurement_device 'Nonius KappaCCD'
_diffrn_measurement_device_type Area
_diffrn_measurement_method ' \f and \w scans with CCD '
_diffrn_radiation_monochromator graphite
_diffrn_radiation_type 'Mo K\a'
_diffrn_radiation_wavelength 0.71073
_diffrn_reflns_av_R_equivalents 0.074
_diffrn_reflns_limit_h_max 12
_diffrn_reflns_limit_h_min -12
_diffrn_reflns_limit_k_max 24
_diffrn_reflns_limit_k_min -24
_diffrn_reflns_limit_l_max 12
_diffrn_reflns_limit_l_min -11
_diffrn_reflns_number 35577
_diffrn_reflns_theta_full 27.403
_diffrn_reflns_theta_max 27.403
_diffrn_reflns_theta_min 2.953
_diffrn_standards_number 0
_exptl_absorpt_coefficient_mu 17.752
_exptl_absorpt_correction_T_max 0.591
_exptl_absorpt_correction_T_min 0.166
_exptl_absorpt_correction_type integration
_exptl_absorpt_process_details
;
via Gaussian method (Coppens, 1970) implemented in maXus (2000)
;
_exptl_crystal_colour yellow
_exptl_crystal_density_diffrn 4.101
_exptl_crystal_density_method 'not measured'
_exptl_crystal_description lath
_exptl_crystal_F_000 1896
_exptl_crystal_size_max 0.220
_exptl_crystal_size_mid 0.110
_exptl_crystal_size_min 0.030
_refine_diff_density_max 1.30
_refine_diff_density_min -1.37
_refine_ls_extinction_method None
_refine_ls_goodness_of_fit_ref 0.9534
_refine_ls_hydrogen_treatment constr
_refine_ls_matrix_type full
_refine_ls_number_parameters 118
_refine_ls_number_reflns 4043
_refine_ls_number_restraints 0
_refine_ls_R_factor_all 0.0376
_refine_ls_R_factor_gt 0.0318
_refine_ls_shift/su_max 0.0010049
_refine_ls_shift/su_mean 0.00007
_refine_ls_structure_factor_coef Fsqd
_refine_ls_weighting_details
;
 Method, part 1, Chebychev polynomial, (Watkin, 1994, Prince, 1982) 
 [weight] = 1.0/[A~0~*T~0~(x)+A~1~*T~1~(x) ... +A~n-1~]*T~n-1~(x)] 
 where A~i~ are the Chebychev coefficients listed below and x= Fcalc/Fmax 
 Method = Robust Weighting (Prince, 1982) 
 W = [weight] * [1-(deltaF/6*sigmaF)^2^]^2^ 
 A~i~ are: 
 165. 278. 175. 75.0 17.6 
;
_refine_ls_weighting_scheme calc
_refine_ls_wR_factor_all 0.0831
_refine_ls_wR_factor_gt 0.0780
_refine_ls_wR_factor_ref 0.0831
_reflns_limit_h_max 12
_reflns_limit_h_min -12
_reflns_limit_k_max 24
_reflns_limit_k_min 0
_reflns_limit_l_max 12
_reflns_limit_l_min 0
_reflns_number_gt 3585
_reflns_number_total 4044
_reflns_threshold_expression I>2.0\s(I)
_oxford_diffrn_Wilson_B_factor 2.86
_oxford_diffrn_Wilson_scale 35.76
_oxford_refine_ls_r_factor_ref 0.0376
_oxford_refine_ls_scale 0.24599(19)
_oxford_reflns_number_all 4043
_oxford_reflns_threshold_expression_ref I>-10.0\s(I)
_oxford_structure_analysis_title '6241138 sal1006'
_cod_data_source_file om201180d_si_001.cif
_cod_data_source_block sal1006a
_cod_depositor_comments
;
The following automatic conversions were performed:

'_symmetry_cell_setting' value 'Monoclinic' changed to 'monoclinic'
according to /home/saulius/struct/CIF-dictionaries/cif_core.dic
dictionary named 'cif_core.dic' version 2.4.1 from 2010-06-29.

Automatic conversion script
Id: cif_fix_values 1715 2011-07-08 13:25:40Z adriana 
;
_cod_original_sg_symbol_H-M 'P 1 21/c 1 '
_cod_database_code 4076409

loop_
_symmetry_equiv_pos_as_xyz
x,y,z
-x,-y,-z
-x,y+1/2,-z+1/2
x,-y+1/2,z+1/2

loop_
_atom_site_label
_atom_site_type_symbol
_atom_site_fract_x
_atom_site_fract_y
_atom_site_fract_z
_atom_site_U_iso_or_equiv
_atom_site_occupancy
_atom_site_adp_type
_atom_site_refinement_flags_posn
I1 I 0.18932(4) 0.43486(2) 0.49631(4) 0.0441 1.0000 Uani .
I2 I 0.21368(6) 0.27392(2) 0.73434(6) 0.0590 1.0000 Uani .
I3 I 0.27817(4) 0.40587(2) 1.08576(4) 0.0386 1.0000 Uani .
I4 I 0.82386(4) 0.39582(2) 0.80784(4) 0.0378 1.0000 Uani .
I5 I 0.87641(4) 0.10560(2) 0.70180(4) 0.0379 1.0000 Uani .
I6 I 0.55421(4) 0.11772(2) 0.92403(4) 0.0400 1.0000 Uani .
As1 As 0.21498(6) 0.40829(3) 0.75405(6) 0.0341 1.0000 Uani .
As2 As 0.51570(6) 0.41065(3) 0.96369(5) 0.0299 1.0000 Uani .
As3 As 0.68532(6) 0.27704(3) 0.83248(5) 0.0326 1.0000 Uani .
As4 As 0.83038(6) 0.12771(3) 0.95027(5) 0.0318 1.0000 Uani .
C1 C 0.4245(6) 0.4228(3) 0.7795(6) 0.0352 1.0000 Uani .
C2 C 0.5550(5) 0.3093(3) 0.9654(6) 0.0321 1.0000 Uani .
C3 C 0.8394(6) 0.2316(3) 0.9498(6) 0.0346 1.0000 Uani .
H11 H 0.4437 0.4693 0.7519 0.0421 1.0000 Uiso R
H12 H 0.4679 0.3905 0.7233 0.0421 1.0000 Uiso R
H21 H 0.5966 0.2972 1.0520 0.0384 1.0000 Uiso R
H22 H 0.4665 0.2854 0.9483 0.0384 1.0000 Uiso R
H31 H 0.8329 0.2476 1.0389 0.0415 1.0000 Uiso R
H32 H 0.9290 0.2452 0.9203 0.0415 1.0000 Uiso R

loop_
_atom_site_aniso_label
_atom_site_aniso_U_11
_atom_site_aniso_U_22
_atom_site_aniso_U_33
_atom_site_aniso_U_23
_atom_site_aniso_U_13
_atom_site_aniso_U_12
I1 0.03246(19) 0.0585(3) 0.0402(2) -0.00470(16) -0.00428(14) 0.00630(16)
I2 0.0567(3) 0.0334(2) 0.0846(4) -0.0085(2) -0.0078(2) -0.00592(18)
I3 0.0412(2) 0.0370(2) 0.0395(2) 0.00148(14) 0.01575(15) 0.00177(14)
I4 0.0362(2) 0.0421(2) 0.03630(19) 0.00253(14) 0.01017(14) -0.00110(14)
I5 0.0402(2) 0.0462(2) 0.02767(17) -0.00014(14) 0.00568(14) 0.00562(15)
I6 0.03055(19) 0.0426(2) 0.0477(2) -0.00191(15) 0.00762(15) -0.00053(14)
As1 0.0268(3) 0.0336(3) 0.0420(3) -0.0049(2) 0.0037(2) -0.0003(2)
As2 0.0304(3) 0.0300(2) 0.0294(3) -0.00108(19) 0.00312(19) -0.00099(19)
As3 0.0322(3) 0.0366(3) 0.0289(3) -0.0039(2) 0.0012(2) 0.0037(2)
As4 0.0303(3) 0.0372(3) 0.0280(3) 0.0005(2) 0.0037(2) 0.0050(2)
C1 0.031(3) 0.041(3) 0.033(3) 0.004(2) 0.002(2) -0.007(2)
C2 0.025(2) 0.031(2) 0.041(3) -0.001(2) 0.008(2) 0.0027(18)
C3 0.027(2) 0.038(3) 0.038(3) -0.004(2) -0.001(2) 0.002(2)

loop_
_atom_type_symbol
_atom_type_scat_dispersion_real
_atom_type_scat_dispersion_imag
_atom_type_scat_Cromer_Mann_a1
_atom_type_scat_Cromer_Mann_b1
_atom_type_scat_Cromer_Mann_a2
_atom_type_scat_Cromer_Mann_b2
_atom_type_scat_Cromer_Mann_a3
_atom_type_scat_Cromer_Mann_b3
_atom_type_scat_Cromer_Mann_a4
_atom_type_scat_Cromer_Mann_b4
_atom_type_scat_Cromer_Mann_c
_atom_type_scat_source
C 0.0033 0.0016 2.3100 20.8439 1.0200 10.2075 1.5886 0.5687 0.8650 51.6512 0.2156 'International Tables Vol C 4.2.6.8 and 6.1.1.4'
H 0.0000 0.0000 0.4930 10.5109 0.3229 26.1257 0.1402 3.1424 0.0408 57.7998 0.0030 'International Tables Vol C 4.2.6.8 and 6.1.1.4'
As 0.0499 2.0058 16.6723 2.6345 6.0701 0.2647 3.4313 12.9479 4.2779 47.7972 2.5310 'International Tables Vol C 4.2.6.8 and 6.1.1.4'
I -0.4742 1.8119 20.1472 4.3470 18.9949 0.3814 7.5138 27.7660 2.2735 66.8776 4.0712 'International Tables Vol C 4.2.6.8 and 6.1.1.4'

loop_
_exptl_crystal_face_index_h
_exptl_crystal_face_index_k
_exptl_crystal_face_index_l
_exptl_crystal_face_perp_dist
1 0 0 0.020
-1 0 0 0.010
0 1 0 0.080
0 -1 0 0.030
0 0 1 0.110
0 0 -1 0.110
0 1 -1 0.096

loop_
_geom_angle_atom_site_label_1
_geom_angle_atom_site_label_2
_geom_angle_atom_site_label_3
_geom_angle
_geom_angle_publ_flag
I2 As1 I1 96.76(3) yes
I2 As1 C1 98.49(18) yes
I1 As1 C1 96.17(16) yes
I3 As2 C1 96.96(16) yes
I3 As2 C2 97.31(15) yes
C1 As2 C2 100.9(2) yes
I4 As3 C2 97.63(16) yes
I4 As3 C3 95.24(17) yes
C2 As3 C3 101.4(2) yes
I6 As4 I5 97.83(2) yes
I6 As4 C3 96.66(16) yes
I5 As4 C3 98.61(17) yes
As1 C1 As2 116.7(3) yes
As1 C1 H11 107.6 no
As2 C1 H11 107.6 no
As1 C1 H12 107.6 no
As2 C1 H12 107.6 no
H11 C1 H12 109.5 no
As2 C2 As3 115.2(3) yes
As2 C2 H21 108.0 no
As3 C2 H21 108.0 no
As2 C2 H22 108.0 no
As3 C2 H22 108.0 no
H21 C2 H22 109.5 no
As4 C3 As3 114.1(3) yes
As4 C3 H31 108.3 no
As3 C3 H31 108.3 no
As4 C3 H32 108.3 no
As3 C3 H32 108.3 no
H31 C3 H32 109.5 no

loop_
_geom_bond_atom_site_label_1
_geom_bond_atom_site_label_2
_geom_bond_distance
_geom_bond_publ_flag
I1 As1 2.6228(8) yes
I2 As1 2.5721(7) yes
I3 As2 2.6312(7) yes
I4 As3 2.6346(7) yes
I5 As4 2.5966(6) yes
I6 As4 2.5880(7) yes
As1 C1 1.980(6) yes
As2 C1 1.982(5) yes
As2 C2 1.969(5) yes
As3 C2 1.979(5) yes
As3 C3 1.984(5) yes
As4 C3 1.984(6) yes
C1 H11 0.950 no
C1 H12 0.950 no
C2 H21 0.950 no
C2 H22 0.950 no
C3 H31 0.950 no
C3 H32 0.950 no

loop_
_geom_contact_atom_site_label_1
_geom_contact_atom_site_label_2
_geom_contact_distance
_geom_contact_site_symmetry_2
_geom_contact_publ_flag
I1 As4 3.5647(7) 4_454 no
As2 As2 3.505(1) 2_667 no

loop_
_geom_torsion_atom_site_label_1
_geom_torsion_atom_site_label_2
_geom_torsion_atom_site_label_3
_geom_torsion_atom_site_label_4
_geom_torsion
_geom_torsion_publ_flag
I1 As1 C1 As2 179.5(3) no
I2 As1 C1 As2 -82.7(3) no
I3 As2 C1 As1 -11.3(3) no
I3 As2 C2 As3 159.8(2) no
I4 As3 C2 As2 25.6(3) no
I4 As3 C3 As4 -158.2(3) no
I5 As4 C3 As3 64.6(3) no
I6 As4 C3 As3 -34.4(3) no
As1 C1 As2 C2 87.5(3) no
As2 C2 As3 C3 122.5(3) no
As3 C2 As2 C1 61.2(3) no
As4 C3 As3 C2 102.9(3) no
